data_7041571
loop_
_publ_author_name
'Wang, Kai'
'Xia, Bin'
'Wang, Qing-Lun'
'Ma, Yue'
'Liao, Dai-Zheng'
'Tang, Jinkui'

_publ_section_title
;
 Slow magnetic relaxation based on the anisotropic Ising-type magnetic
 coupling between the Mo(III) and Mn(II) centers.
;
_journal_issue 4
_journal_name_full 'Dalton transactions (Cambridge, England : 2003)'
_journal_page_first 1042
_journal_page_last 1046
_journal_paper_doi 10.1039/c6dt03676g
_journal_volume 46
_journal_year 2017
_chemical_formula_sum 'C74 H90 Mn4 Mo2 N34 O25'
_chemical_formula_weight 2267.44
_chemical_name_systematic
; 
 ? 
;
_space_group_IT_number 14
_symmetry_cell_setting monoclinic
_symmetry_space_group_name_Hall '-P 2ybc'
_symmetry_space_group_name_H-M 'P 1 21/c 1'
_atom_sites_solution_hydrogens geom
_atom_sites_solution_primary direct
_atom_sites_solution_secondary difmap
_audit_creation_method SHELXL-97
_audit_update_record
;
2016-04-29 deposited with the CCDC.
2016-12-13 downloaded from the CCDC.
;
_cell_angle_alpha 90.00
_cell_angle_beta 97.67(3)
_cell_angle_gamma 90.00
_cell_formula_units_Z 4
_cell_length_a 28.968(6)
_cell_length_b 19.020(4)
_cell_length_c 20.323(4)
_cell_measurement_reflns_used 77251
_cell_measurement_temperature 293(2)
_cell_measurement_theta_max 25.02
_cell_measurement_theta_min 1.47
_cell_volume 11097(4)
_computing_cell_refinement 'Bruker XSCANS'
_computing_data_collection 'Bruker XSCANS'
_computing_data_reduction 'Bruker SHELXTL'
_computing_molecular_graphics 'Bruker SHELXTL'
_computing_publication_material 'Bruker SHELXTL'
_computing_structure_refinement 'SHELXL-97 (Sheldrick, 1997)'
_computing_structure_solution 'SHELXS-97 (Sheldrick, 1990)'
_diffrn_ambient_temperature 293(2)
_diffrn_measured_fraction_theta_full 0.988
_diffrn_measured_fraction_theta_max 0.988
_diffrn_measurement_device_type 'Bruker P4'
_diffrn_measurement_method '\w scans'
_diffrn_radiation_monochromator graphite
_diffrn_radiation_source 'fine-focus sealed tube'
_diffrn_radiation_type MoK\a
_diffrn_radiation_wavelength 0.71073
_diffrn_reflns_av_R_equivalents 0.0901
_diffrn_reflns_av_sigmaI/netI 0.0608
_diffrn_reflns_limit_h_max 30
_diffrn_reflns_limit_h_min -30
_diffrn_reflns_limit_k_max 19
_diffrn_reflns_limit_k_min -20
_diffrn_reflns_limit_l_max 21
_diffrn_reflns_limit_l_min -21
_diffrn_reflns_number 75531
_diffrn_reflns_theta_full 25.02
_diffrn_reflns_theta_max 25.02
_diffrn_reflns_theta_min 1.47
_exptl_absorpt_coefficient_mu 0.738
_exptl_absorpt_correction_T_max 0.9433
_exptl_absorpt_correction_T_min 0.8543
_exptl_absorpt_correction_type multi-scan
_exptl_absorpt_process_details SADABS
_exptl_crystal_density_diffrn 1.357
_exptl_crystal_density_meas ?
_exptl_crystal_density_method 'not measured'
_exptl_crystal_description block
_exptl_crystal_F_000 4624
_exptl_crystal_size_max 0.22
_exptl_crystal_size_mid 0.20
_exptl_crystal_size_min 0.08
_refine_diff_density_max 3.815
_refine_diff_density_min -1.319
_refine_diff_density_rms 0.174
_refine_ls_extinction_method none
_refine_ls_goodness_of_fit_ref 1.107
_refine_ls_hydrogen_treatment mixed
_refine_ls_matrix_type full
_refine_ls_number_parameters 1320
_refine_ls_number_reflns 13516
_refine_ls_number_restraints 66
_refine_ls_restrained_S_all 1.105
_refine_ls_R_factor_all 0.1252
_refine_ls_R_factor_gt 0.1017
_refine_ls_shift/su_max 0.000
_refine_ls_shift/su_mean 0.000
_refine_ls_structure_factor_coef Fsqd
_refine_ls_weighting_details 'calc w=1/[\s^2^(Fo^2^)+(0.1261P)^2^+189.2859P] where P=(Fo^2^+2Fc^2^)/3'
_refine_ls_weighting_scheme calc
_refine_ls_wR_factor_gt 0.2652
_refine_ls_wR_factor_ref 0.2881
_reflns_number_gt 10516
_reflns_number_total 13516
_reflns_threshold_expression >2sigma(I)
_cod_data_source_file c6dt03676g2.cif
_cod_data_source_block 3
_cod_depositor_comments
;
The following automatic conversions were performed:

'_symmetry_cell_setting' value 'Monoclinic' changed to 'monoclinic'
according to
/usr/data/users/saulius/crontab/automatic-downloads/rss-feeds/RSC/lib/dictionaries/cif_core.dic
dictionary named 'cif_core.dic' version 2.4.2 from 2011-04-26.

'_exptl_crystal_density_meas' value 'none' was changed to '?' - the
value is perceived as not measured.

Automatic conversion script
Id: cif_fix_values 4268 2015-11-12 08:31:59Z antanas 

 Adding full bibliography for 7041569--7041571.cif.
;
_cod_original_sg_symbol_H-M P21/c
_cod_database_code 7041571

loop_
_symmetry_equiv_pos_as_xyz
'x, y, z'
'-x, y+1/2, -z+1/2'
'-x, -y, -z'
'x, -y-1/2, z-1/2'

loop_
_atom_site_label
_atom_site_type_symbol
_atom_site_fract_x
_atom_site_fract_y
_atom_site_fract_z
_atom_site_U_iso_or_equiv
_atom_site_adp_type
_atom_site_occupancy
_atom_site_symmetry_multiplicity
_atom_site_calc_flag
_atom_site_refinement_flags
Mo1 Mo 0.07092(3) 0.20406(5) 0.30110(4) 0.0235(3) Uani 1 1 d .
Mo2 Mo 0.43493(4) 0.19600(5) 0.77406(4) 0.0278(3) Uani 1 1 d .
Mn2 Mn -0.00654(6) -0.05751(9) 0.31012(7) 0.0284(5) Uani 1 1 d .
Mn3 Mn 0.47817(6) 0.44436(9) 0.69102(8) 0.0297(5) Uani 1 1 d .
Mn1 Mn 0.15358(6) 0.15833(11) 0.09629(8) 0.0372(5) Uani 1 1 d .
Mn4 Mn 0.35453(8) 0.33799(11) 0.95139(9) 0.0443(6) Uani 1 1 d U
N22 N 0.0117(4) -0.0752(5) 0.2053(4) 0.038(3) Uani 1 1 d .
N25 N 0.4573(3) 0.4553(5) 0.5814(4) 0.030(2) Uani 1 1 d .
N33 N 0.3478(4) 0.2187(6) 0.9714(5) 0.042(3) Uani 1 1 d .
N8 N 0.4351(3) 0.3472(6) 0.6956(5) 0.033(2) Uani 1 1 d .
N20 N 0.0135(4) -0.0970(5) 0.4141(4) 0.037(3) Uani 1 1 d .
N27 N 0.4637(4) 0.4949(6) 0.7897(5) 0.044(3) Uani 1 1 d .
N3 N 0.0345(4) 0.0435(5) 0.3263(4) 0.033(2) Uani 1 1 d .
N15 N 0.2306(4) 0.1396(7) 0.1277(5) 0.053(3) Uani 1 1 d .
N30 N 0.3201(5) 0.4309(7) 0.8975(6) 0.055(3) Uani 1 1 d .
C55 C 0.4229(4) 0.4976(6) 0.5580(6) 0.033(3) Uani 1 1 d .
N19 N 0.1717(4) 0.0490(6) 0.0686(5) 0.051(3) Uani 1 1 d .
N12 N 0.3544(4) 0.1161(6) 0.8434(6) 0.052(3) Uani 1 1 d .
N1 N 0.1306(3) 0.1294(5) 0.1935(5) 0.034(2) Uani 1 1 d .
C59 C 0.4805(4) 0.4174(6) 0.5404(5) 0.031(3) Uani 1 1 d .
C3 C 0.0461(4) 0.0989(6) 0.3196(5) 0.027(3) Uani 1 1 d .
C8 C 0.4340(4) 0.2941(7) 0.7214(5) 0.032(3) Uani 1 1 d .
N28 N 0.5298(4) 0.3885(6) 0.7711(5) 0.046(3) Uani 1 1 d .
N34 N 0.2851(4) 0.3017(7) 0.8980(5) 0.050(3) Uani 1 1 d U
N13 N 0.3920(5) 0.3108(6) 0.8693(6) 0.056(3) Uani 1 1 d .
N4 N 0.1430(4) 0.1357(6) 0.4235(6) 0.050(3) Uani 1 1 d .
C64 C 0.4241(5) 0.2410(8) 1.0328(6) 0.048(4) Uani 1 1 d .
H64A H 0.4455 0.2283 1.0718 0.058 Uiso 1 1 calc R
H64B H 0.4382 0.2282 0.9938 0.058 Uiso 1 1 calc R
N16 N 0.1923(4) 0.2570(6) 0.1463(5) 0.049(3) Uani 1 1 d .
N2 N -0.0225(4) 0.1729(7) 0.1928(7) 0.062(4) Uani 1 1 d .
N21 N 0.0612(4) -0.1204(5) 0.3185(5) 0.040(3) Uani 1 1 d .
C1 C 0.1107(4) 0.1565(6) 0.2335(5) 0.027(3) Uani 1 1 d .
N23 N -0.0610(4) 0.0080(5) 0.2440(5) 0.040(3) Uani 1 1 d .
N29 N 0.5282(3) 0.3836(5) 0.6368(4) 0.031(2) Uani 1 1 d .
N18 N 0.0887(4) 0.1195(7) 0.0295(5) 0.057(3) Uani 1 1 d .
N31 N 0.3995(5) 0.4397(6) 0.9736(6) 0.054(3) Uani 1 1 d .
N17 N 0.0984(4) 0.2453(7) 0.1006(6) 0.056(3) Uani 1 1 d .
C38 C -0.0550(5) -0.0385(7) 0.4369(7) 0.050(4) Uani 1 1 d .
C35 C -0.0617(5) -0.0171(8) 0.1753(6) 0.051(4) Uani 1 1 d .
H35A H -0.0761 -0.0632 0.1703 0.061 Uiso 1 1 calc R
H35B H -0.0795 0.0150 0.1447 0.061 Uiso 1 1 calc R
N9 N 0.5181(4) 0.1701(6) 0.6779(5) 0.041(3) Uani 1 1 d .
C53 C 0.4021(4) 0.5367(6) 0.6094(6) 0.036(3) Uani 1 1 d .
C7 C 0.0583(4) 0.2952(6) 0.2401(5) 0.024(2) Uani 1 1 d U
N5 N 0.0022(6) 0.2888(7) 0.3910(6) 0.075(5) Uani 1 1 d .
C11 C 0.4615(4) 0.0931(6) 0.7977(5) 0.026(3) Uani 1 1 d U
C5 C 0.0260(5) 0.2553(7) 0.3622(6) 0.040(3) Uani 1 1 d .
C28 C 0.3041(5) 0.1764(8) 0.1761(6) 0.045(3) Uani 1 1 d .
H28 H 0.3225 0.2120 0.1972 0.054 Uiso 1 1 calc R
C14 C 0.4950(5) 0.2289(7) 0.8421(6) 0.042(3) Uani 1 1 d .
C46 C 0.5189(4) 0.3736(6) 0.5746(6) 0.036(3) Uani 1 1 d .
C70 C 0.2831(5) 0.4189(8) 0.8594(7) 0.050(4) Uani 1 1 d U
C9 C 0.4886(4) 0.1799(6) 0.7091(5) 0.030(3) Uani 1 1 d .
C2 C 0.0099(5) 0.1837(6) 0.2298(6) 0.039(3) Uani 1 1 d .
C6 C 0.1207(5) 0.2842(7) 0.3387(6) 0.044(3) Uani 1 1 d .
N24 N -0.0599(4) -0.0206(5) 0.3756(5) 0.036(3) Uani 1 1 d .
C4 C 0.1166(5) 0.1608(6) 0.3821(6) 0.037(3) Uani 1 1 d .
N26 N 0.4129(3) 0.5152(5) 0.6685(5) 0.036(2) Uani 1 1 d .
C56 C 0.4087(4) 0.5041(7) 0.4901(6) 0.037(3) Uani 1 1 d .
H56 H 0.3843 0.5338 0.4737 0.044 Uiso 1 1 calc R
C21 C 0.0862(5) 0.0418(7) 0.0387(7) 0.054(4) Uani 1 1 d .
H21A H 0.0623 0.0220 0.0060 0.064 Uiso 1 1 calc R
H21B H 0.0784 0.0312 0.0826 0.064 Uiso 1 1 calc R
C66 C 0.2991(5) 0.2012(8) 0.9717(7) 0.056(4) Uani 1 1 d .
H66A H 0.2877 0.2225 1.0098 0.067 Uiso 1 1 calc R
H66B H 0.2953 0.1507 0.9743 0.067 Uiso 1 1 calc R
C45 C 0.5450(5) 0.3229(7) 0.5364(7) 0.044(3) Uani 1 1 d .
H45A H 0.5768 0.3379 0.5384 0.067 Uiso 1 1 calc R
H45B H 0.5308 0.3215 0.4910 0.067 Uiso 1 1 calc R
H45C H 0.5440 0.2769 0.5556 0.067 Uiso 1 1 calc R
C61 C 0.3833(7) 0.4973(10) 0.9523(8) 0.067(5) Uani 1 1 d .
C22 C 0.1338(5) 0.0098(8) 0.0305(7) 0.061(4) Uani 1 1 d .
H22A H 0.1348 -0.0387 0.0454 0.073 Uiso 1 1 calc R
H22B H 0.1379 0.0102 -0.0160 0.073 Uiso 1 1 calc R
C32 C 0.0817(5) -0.1291(7) 0.2576(7) 0.055(4) Uani 1 1 d .
H32A H 0.0743 -0.1753 0.2389 0.066 Uiso 1 1 calc R
H32B H 0.1153 -0.1248 0.2667 0.066 Uiso 1 1 calc R
C26 C 0.2944(5) 0.0592(9) 0.1296(8) 0.057(4) Uani 1 1 d .
H26 H 0.3058 0.0151 0.1203 0.069 Uiso 1 1 calc R
C47 C 0.5647(4) 0.3455(7) 0.6770(6) 0.040(3) Uani 1 1 d .
H47A H 0.5928 0.3457 0.6560 0.048 Uiso 1 1 calc R
H47B H 0.5553 0.2970 0.6822 0.048 Uiso 1 1 calc R
C49 C 0.5320(5) 0.4291(7) 0.8333(6) 0.051(4) Uani 1 1 d .
H49A H 0.5509 0.4708 0.8307 0.061 Uiso 1 1 calc R
H49B H 0.5461 0.4008 0.8704 0.061 Uiso 1 1 calc R
C57 C 0.4319(5) 0.4653(7) 0.4487(6) 0.043(3) Uani 1 1 d .
H57 H 0.4231 0.4688 0.4031 0.051 Uiso 1 1 calc R
C43 C 0.0619(7) -0.1655(9) 0.4916(8) 0.073(6) Uani 1 1 d .
H43 H 0.0878 -0.1942 0.5018 0.087 Uiso 1 1 calc R
C40 C -0.0141(6) -0.0816(7) 0.4601(6) 0.049(4) Uani 1 1 d .
N14 N 0.5282(5) 0.2450(7) 0.8752(6) 0.066(4) Uani 1 1 d .
C10 C 0.3893(5) 0.1586(8) 0.6935(6) 0.052(4) Uani 1 1 d .
C16 C 0.2336(5) 0.2538(8) 0.1698(7) 0.050(4) Uani 1 1 d .
C17 C 0.1611(5) 0.3161(8) 0.1536(7) 0.059(4) Uani 1 1 d .
H17A H 0.1776 0.3599 0.1493 0.071 Uiso 1 1 calc R
H17B H 0.1514 0.3149 0.1975 0.071 Uiso 1 1 calc R
C18 C 0.1189(5) 0.3132(8) 0.1018(7) 0.057(4) Uani 1 1 d .
H18A H 0.0964 0.3481 0.1117 0.069 Uiso 1 1 calc R
H18B H 0.1278 0.3238 0.0586 0.069 Uiso 1 1 calc R
N10 N 0.3640(5) 0.1360(10) 0.6503(6) 0.091(6) Uani 1 1 d .
C58 C 0.4679(5) 0.4212(6) 0.4723(5) 0.036(3) Uani 1 1 d .
H58 H 0.4833 0.3948 0.4434 0.043 Uiso 1 1 calc R
C36 C -0.1053(5) -0.0009(8) 0.2707(7) 0.052(4) Uani 1 1 d .
H36A H -0.1157 -0.0492 0.2653 0.062 Uiso 1 1 calc R
H36B H -0.1289 0.0292 0.2468 0.062 Uiso 1 1 calc R
C74 C 0.3406(6) 0.4945(7) 0.9064(8) 0.057(4) Uani 1 1 d .
C23 C 0.2136(5) 0.0298(9) 0.0752(7) 0.053(4) Uani 1 1 d .
N32 N 0.4156(4) 0.3146(7) 1.0326(6) 0.051(3) Uani 1 1 d .
C31 C 0.0772(5) -0.1510(7) 0.3724(7) 0.047(4) Uani 1 1 d .
C51 C 0.4146(5) 0.5097(8) 0.7854(6) 0.053(4) Uani 1 1 d .
H51A H 0.4086 0.5355 0.8246 0.063 Uiso 1 1 calc R
H51B H 0.3974 0.4659 0.7840 0.063 Uiso 1 1 calc R
C25 C 0.2481(5) 0.0772(7) 0.1128(6) 0.042(3) Uani 1 1 d .
C34 C -0.0134(5) -0.0209(7) 0.1612(6) 0.046(4) Uani 1 1 d .
H34A H 0.0016 0.0244 0.1692 0.056 Uiso 1 1 calc R
H34B H -0.0129 -0.0333 0.1150 0.056 Uiso 1 1 calc R
C65 C 0.3794(5) 0.2028(8) 1.0329(6) 0.048(4) Uani 1 1 d .
H65A H 0.3853 0.1526 1.0358 0.058 Uiso 1 1 calc R
H65B H 0.3649 0.2168 1.0712 0.058 Uiso 1 1 calc R
C71 C 0.2608(7) 0.4722(13) 0.8160(9) 0.091(6) Uani 1 1 d .
H71 H 0.2346 0.4636 0.7852 0.109 Uiso 1 1 calc R
C44 C 0.0503(5) -0.1380(7) 0.4283(6) 0.048(4) Uani 1 1 d .
C67 C 0.2717(5) 0.2301(10) 0.9059(7) 0.065(5) Uani 1 1 d .
H67A H 0.2788 0.2023 0.8685 0.078 Uiso 1 1 calc R
H67B H 0.2384 0.2273 0.9077 0.078 Uiso 1 1 calc R
C63 C 0.4556(6) 0.3595(10) 1.0209(7) 0.068(5) Uani 1 1 d .
H63A H 0.4815 0.3515 1.0557 0.082 Uiso 1 1 calc R
H63B H 0.4657 0.3472 0.9788 0.082 Uiso 1 1 calc R
C52 C 0.3984(5) 0.5520(7) 0.7248(6) 0.047(3) Uani 1 1 d .
H52A H 0.3647 0.5566 0.7193 0.056 Uiso 1 1 calc R
H52B H 0.4120 0.5986 0.7286 0.056 Uiso 1 1 calc R
C68 C 0.2625(5) 0.3470(11) 0.8559(6) 0.063(5) Uani 1 1 d U
C33 C 0.0625(5) -0.0737(7) 0.2100(6) 0.049(4) Uani 1 1 d .
H33A H 0.0742 -0.0280 0.2253 0.059 Uiso 1 1 calc R
H33B H 0.0720 -0.0824 0.1667 0.059 Uiso 1 1 calc R
C69 C 0.2205(6) 0.3274(14) 0.8137(8) 0.101(7) Uani 1 1 d U
H69A H 0.2144 0.2783 0.8193 0.151 Uiso 1 1 calc R
H69B H 0.2242 0.3364 0.7682 0.151 Uiso 1 1 calc R
H69C H 0.1948 0.3545 0.8255 0.151 Uiso 1 1 calc R
C39 C -0.0887(6) -0.0196(9) 0.4846(7) 0.074(6) Uani 1 1 d .
H39A H -0.1128 0.0100 0.4626 0.112 Uiso 1 1 calc R
H39B H -0.0724 0.0049 0.5220 0.112 Uiso 1 1 calc R
H39C H -0.1023 -0.0617 0.4996 0.112 Uiso 1 1 calc R
N6 N 0.1453(5) 0.3274(7) 0.3622(7) 0.065(4) Uani 1 1 d .
C29 C 0.2582(5) 0.1854(8) 0.1583(6) 0.047(4) Uani 1 1 d .
C37 C -0.0982(5) 0.0184(8) 0.3432(8) 0.057(4) Uani 1 1 d .
H37A H -0.0920 0.0684 0.3482 0.068 Uiso 1 1 calc R
H37B H -0.1261 0.0077 0.3629 0.068 Uiso 1 1 calc R
C72 C 0.2815(8) 0.5366(11) 0.8242(12) 0.091(7) Uani 1 1 d .
H72 H 0.2677 0.5736 0.7990 0.109 Uiso 1 1 calc R
C60 C 0.4037(9) 0.5678(9) 0.9709(9) 0.105(8) Uani 1 1 d .
H60A H 0.4258 0.5636 1.0104 0.157 Uiso 1 1 calc R
H60B H 0.3794 0.5997 0.9789 0.157 Uiso 1 1 calc R
H60C H 0.4191 0.5855 0.9353 0.157 Uiso 1 1 calc R
C62 C 0.4423(6) 0.4327(12) 1.0204(7) 0.082(6) Uani 1 1 d .
H62A H 0.4667 0.4618 1.0064 0.099 Uiso 1 1 calc R
H62B H 0.4369 0.4474 1.0644 0.099 Uiso 1 1 calc R
C12 C 0.3839(5) 0.1446(7) 0.8207(6) 0.038(3) Uani 1 1 d .
C48 C 0.5732(5) 0.3810(8) 0.7433(6) 0.052(4) Uani 1 1 d .
H48A H 0.5950 0.3534 0.7732 0.063 Uiso 1 1 calc R
H48B H 0.5868 0.4270 0.7384 0.063 Uiso 1 1 calc R
C41 C -0.0046(7) -0.1075(9) 0.5241(7) 0.070(6) Uani 1 1 d .
H41 H -0.0238 -0.0971 0.5560 0.084 Uiso 1 1 calc R
C19 C 0.0599(5) 0.2324(8) 0.0509(7) 0.054(4) Uani 1 1 d .
H19A H 0.0666 0.2509 0.0087 0.065 Uiso 1 1 calc R
H19B H 0.0326 0.2564 0.0625 0.065 Uiso 1 1 calc R
C42 C 0.0337(8) -0.1488(10) 0.5386(7) 0.079(6) Uani 1 1 d U
H42 H 0.0411 -0.1662 0.5815 0.095 Uiso 1 1 calc R
C20 C 0.0504(6) 0.1575(10) 0.0444(8) 0.072(5) Uani 1 1 d .
H20A H 0.0413 0.1400 0.0856 0.086 Uiso 1 1 calc R
H20B H 0.0245 0.1500 0.0096 0.086 Uiso 1 1 calc R
C13 C 0.4056(5) 0.2693(7) 0.8332(6) 0.045(3) Uani 1 1 d .
C15 C 0.2597(6) 0.3103(9) 0.2085(10) 0.081(5) Uani 1 1 d .
H15A H 0.2741 0.3402 0.1791 0.121 Uiso 1 1 calc R
H15B H 0.2832 0.2899 0.2405 0.121 Uiso 1 1 calc R
H15C H 0.2387 0.3375 0.2310 0.121 Uiso 1 1 calc R
C50 C 0.4840(5) 0.4494(7) 0.8438(6) 0.048(4) Uani 1 1 d .
H50A H 0.4650 0.4076 0.8454 0.058 Uiso 1 1 calc R
H50B H 0.4849 0.4740 0.8858 0.058 Uiso 1 1 calc R
C24 C 0.2309(7) -0.0367(9) 0.0462(9) 0.076(5) Uani 1 1 d .
H24A H 0.2055 -0.0596 0.0194 0.114 Uiso 1 1 calc R
H24B H 0.2435 -0.0675 0.0815 0.114 Uiso 1 1 calc R
H24C H 0.2547 -0.0252 0.0193 0.114 Uiso 1 1 calc R
C27 C 0.3232(6) 0.1118(10) 0.1618(8) 0.070(5) Uani 1 1 d .
H27 H 0.3549 0.1035 0.1736 0.084 Uiso 1 1 calc R
C54 C 0.3718(6) 0.5988(8) 0.5895(8) 0.064(4) Uani 1 1 d .
H54A H 0.3467 0.6004 0.6160 0.096 Uiso 1 1 calc R
H54B H 0.3592 0.5948 0.5435 0.096 Uiso 1 1 calc R
H54C H 0.3899 0.6411 0.5962 0.096 Uiso 1 1 calc R
C73 C 0.3209(8) 0.5507(11) 0.8666(11) 0.092(6) Uani 1 1 d .
H73 H 0.3342 0.5953 0.8692 0.110 Uiso 1 1 calc R
C30 C 0.1183(6) -0.1997(9) 0.3812(10) 0.078(5) Uani 1 1 d .
H30A H 0.1321 -0.2014 0.3409 0.118 Uiso 1 1 calc R
H30B H 0.1082 -0.2460 0.3917 0.118 Uiso 1 1 calc R
H30C H 0.1408 -0.1830 0.4167 0.118 Uiso 1 1 calc R
O2 O 0.3111(3) 0.3697(6) 1.0314(4) 0.052(3) Uani 1 1 d .
H2 H 0.2977 0.3351 1.0435 0.078 Uiso 1 1 calc R
N7 N 0.0494(3) 0.3460(5) 0.2104(4) 0.030(2) Uani 1 1 d .
N11 N 0.4770(3) 0.0384(5) 0.8082(5) 0.035(2) Uani 1 1 d .
O1 O 0.1771(4) 0.2059(5) 0.0042(5) 0.058(3) Uani 1 1 d .
H1 H 0.1764 0.1758 -0.0248 0.087 Uiso 1 1 calc R
O3 O 0.1659(4) 0.9051(5) 0.8888(5) 0.063(3) Uani 1 1 d .
O4 O 0.9204(4) 0.1318(6) 0.0744(5) 0.067(3) Uani 1 1 d .
O5 O 0.1678(4) 0.9904(5) 0.2306(6) 0.070(3) Uani 1 1 d .
O6 O 0.9286(4) 0.3476(7) 0.4464(5) 0.086(4) Uani 1 1 d .
O7 O 0.1985(4) 0.4582(5) 0.3633(7) 0.081(4) Uani 1 1 d .
O8 O 0.2930(4) 0.0282(7) 0.9075(6) 0.085(4) Uani 1 1 d .
O9 O 0.6531(4) 0.2402(7) 0.5570(8) 0.107(5) Uani 1 1 d .
O10 O 0.1449(4) 0.9910(6) 0.3642(6) 0.074(3) Uani 1 1 d .
O11 O 0.2162(4) 0.1573(9) 0.5183(5) 0.097(4) Uani 1 1 d .
O12 O 0.6140(4) 0.1859(6) 0.6635(8) 0.098(5) Uani 1 1 d .
O13 O 0.2090(5) 0.9196(8) 0.4585(8) 0.114(5) Uani 1 1 d .
O14 O 0.7464(5) 0.1921(7) 0.5855(9) 0.117(6) Uani 1 1 d .
O15 O 0.2819(6) 0.5133(9) 0.0296(8) 0.120(5) Uani 1 1 d .
O16 O 0.1955(7) 0.8642(8) 0.1915(11) 0.154(8) Uani 1 1 d .
O18 O 0.3240(6) 0.0158(9) 0.7364(8) 0.126(5) Uani 1 1 d .
O19 O 0.2324(6) 0.8207(9) 0.9557(12) 0.161(8) Uani 1 1 d .
O20 O 0.9084(7) 0.1897(9) 0.2910(9) 0.054(5) Uani 0.50 1 d P
O21 O 0.6168(5) 0.2890(9) 0.9221(11) 0.150(8) Uani 1 1 d .
O22 O 0.2168(7) 0.6157(11) 0.1937(10) 0.067(6) Uani 0.50 1 d P
O23 O 0.3167(6) 0.8832(9) 0.9126(15) 0.091(10) Uani 0.50 1 d P
O24 O 0.8662(8) 0.2776(13) 0.3761(11) 0.078(7) Uani 0.50 1 d P
O25 O 0.1747(9) 0.6686(10) 0.2799(9) 0.069(6) Uani 0.50 1 d P
O26 O 0.2126(8) 0.4643(15) 0.0982(12) 0.086(8) Uani 0.50 1 d P
O27 O 0.2329(9) 0.7835(13) 0.2894(13) 0.088(7) Uani 0.50 1 d P
O28 O 0.1865(10) 0.6622(18) 0.0685(11) 0.117(12) Uani 0.50 1 d P
O29 O 0.3469(9) 0.569(2) 0.1122(12) 0.124(12) Uani 0.50 1 d P
O32 O 0.6655(12) 0.2460(16) 0.772(3) 0.21(3) Uani 0.50 1 d P
O30 O 0.269(2) 0.827(4) 0.137(5) 0.57(10) Uani 0.50 1 d P
O31 O 0.6922(8) 0.3704(15) 0.743(2) 0.22(3) Uani 0.50 1 d P
H101 H 0.2335 0.7962 0.3395 0.00(2) Uiso 1 1 d R
H102 H 0.2261 0.5625 0.2007 0.02(3) Uiso 1 1 d R
H100 H 0.2025 0.7704 0.2719 0.08(6) Uiso 1 1 d R
H103 H 0.8505 0.2442 0.4024 0.02(3) Uiso 1 1 d R

loop_
_atom_site_aniso_label
_atom_site_aniso_U_11
_atom_site_aniso_U_22
_atom_site_aniso_U_33
_atom_site_aniso_U_23
_atom_site_aniso_U_13
_atom_site_aniso_U_12
Mo1 0.0413(6) 0.0217(6) 0.0079(5) 0.0018(4) 0.0051(4) 0.0006(4)
Mo2 0.0410(6) 0.0329(7) 0.0114(5) 0.0051(4) 0.0106(4) 0.0043(5)
Mn2 0.0536(11) 0.0265(10) 0.0063(8) -0.0015(7) 0.0084(7) -0.0061(8)
Mn3 0.0479(11) 0.0317(11) 0.0106(9) -0.0009(7) 0.0073(7) -0.0059(8)
Mn1 0.0374(11) 0.0605(14) 0.0148(9) 0.0076(9) 0.0076(8) 0.0092(9)
Mn4 0.0687(14) 0.0486(13) 0.0199(10) 0.0052(9) 0.0212(9) 0.0137(10)
N22 0.057(7) 0.043(7) 0.016(5) -0.001(5) 0.011(5) -0.009(5)
N25 0.040(6) 0.034(6) 0.018(5) 0.001(4) 0.010(4) -0.012(5)
N33 0.055(7) 0.043(7) 0.030(6) 0.006(5) 0.015(5) -0.002(5)
N8 0.046(6) 0.040(7) 0.016(5) 0.007(5) 0.011(4) -0.008(5)
N20 0.073(8) 0.025(6) 0.015(5) -0.007(4) 0.010(5) -0.016(6)
N27 0.058(7) 0.058(8) 0.016(5) -0.003(5) 0.010(5) -0.001(6)
N3 0.065(7) 0.021(6) 0.014(5) 0.000(4) 0.010(5) -0.006(5)
N15 0.058(8) 0.083(10) 0.020(6) 0.001(6) 0.009(5) -0.007(7)
N30 0.072(9) 0.065(9) 0.034(7) 0.003(6) 0.028(7) 0.018(7)
C55 0.042(7) 0.029(7) 0.029(7) 0.003(5) 0.005(6) -0.009(6)
N19 0.067(9) 0.060(8) 0.027(6) -0.008(5) 0.009(6) 0.003(6)
N12 0.058(8) 0.057(8) 0.045(7) 0.012(6) 0.018(6) 0.005(6)
N1 0.044(6) 0.043(6) 0.014(5) 0.002(5) 0.002(5) -0.005(5)
C59 0.044(7) 0.032(7) 0.016(6) -0.005(5) 0.009(5) -0.016(6)
C3 0.052(7) 0.021(7) 0.009(6) 0.004(5) 0.008(5) 0.001(6)
C8 0.034(7) 0.057(9) 0.005(5) -0.005(6) 0.009(5) -0.006(6)
N28 0.055(7) 0.064(8) 0.017(5) -0.008(5) 0.002(5) -0.006(6)
N34 0.055(7) 0.076(9) 0.018(6) -0.003(6) 0.001(5) 0.009(6)
N13 0.096(10) 0.042(7) 0.038(7) 0.005(6) 0.039(7) 0.007(7)
N4 0.065(8) 0.054(8) 0.032(6) 0.020(6) 0.006(6) 0.005(6)
C64 0.050(9) 0.077(11) 0.020(7) 0.007(7) 0.013(6) 0.020(8)
N16 0.067(9) 0.056(8) 0.026(6) -0.011(5) 0.008(6) 0.006(6)
N2 0.058(8) 0.061(9) 0.059(8) 0.007(7) -0.024(7) -0.015(7)
N21 0.058(7) 0.032(6) 0.031(6) -0.005(5) 0.007(5) -0.006(5)
C1 0.035(7) 0.028(7) 0.013(6) 0.008(5) -0.008(5) -0.002(5)
N23 0.056(7) 0.040(6) 0.023(6) 0.004(5) 0.007(5) -0.004(5)
N29 0.053(6) 0.029(6) 0.012(5) 0.000(4) 0.005(4) -0.012(5)
N18 0.046(7) 0.095(11) 0.028(6) 0.014(6) 0.000(5) -0.016(7)
N31 0.085(9) 0.042(8) 0.045(7) -0.013(6) 0.050(7) -0.003(7)
N17 0.059(8) 0.064(9) 0.045(7) -0.003(6) 0.010(6) 0.005(6)
C38 0.084(11) 0.042(9) 0.031(8) -0.028(7) 0.035(7) -0.031(8)
C35 0.072(10) 0.052(9) 0.024(7) 0.012(6) -0.008(7) -0.011(7)
N9 0.050(7) 0.046(7) 0.030(6) 0.001(5) 0.017(5) -0.002(5)
C53 0.046(8) 0.027(7) 0.033(8) 0.004(6) 0.006(6) -0.005(6)
C7 0.024(3) 0.024(3) 0.023(3) -0.0006(10) 0.0037(11) 0.0001(10)
N5 0.134(13) 0.059(9) 0.043(8) 0.028(7) 0.057(8) 0.048(9)
C11 0.026(3) 0.026(3) 0.025(3) 0.0001(10) 0.0035(11) -0.0001(10)
C5 0.076(10) 0.028(7) 0.016(6) 0.015(5) 0.008(6) 0.008(7)
C28 0.050(9) 0.052(9) 0.032(7) 0.001(6) 0.003(6) -0.013(7)
C14 0.076(10) 0.027(7) 0.022(7) 0.001(6) 0.005(7) -0.003(7)
C46 0.036(7) 0.036(8) 0.037(8) -0.014(6) 0.014(6) -0.005(6)
C70 0.047(9) 0.068(10) 0.041(8) 0.011(7) 0.023(7) 0.010(8)
C9 0.048(8) 0.030(7) 0.014(6) 0.012(5) 0.007(6) 0.000(6)
C2 0.062(9) 0.020(7) 0.033(7) 0.008(5) -0.001(7) -0.008(6)
C6 0.063(9) 0.031(8) 0.035(8) 0.006(6) -0.005(7) -0.001(7)
N24 0.064(7) 0.023(6) 0.023(6) -0.010(4) 0.016(5) -0.009(5)
C4 0.060(9) 0.027(7) 0.026(7) 0.001(6) 0.015(7) -0.006(6)
N26 0.047(6) 0.035(6) 0.030(6) -0.005(5) 0.020(5) -0.008(5)
C56 0.049(8) 0.039(8) 0.021(7) 0.002(6) 0.002(6) -0.010(6)
C21 0.071(10) 0.046(9) 0.048(9) 0.013(7) 0.024(7) -0.008(7)
C66 0.073(11) 0.069(11) 0.028(8) 0.002(7) 0.018(7) -0.011(8)
C45 0.059(9) 0.036(8) 0.040(8) 0.001(6) 0.012(7) -0.003(6)
C61 0.090(13) 0.076(14) 0.042(9) -0.013(9) 0.034(9) -0.003(10)
C22 0.081(11) 0.059(10) 0.039(8) -0.013(7) -0.002(8) -0.019(9)
C32 0.075(10) 0.038(9) 0.060(10) -0.016(7) 0.033(8) -0.002(7)
C26 0.043(9) 0.067(11) 0.062(10) 0.001(8) 0.011(7) 0.013(8)
C47 0.046(8) 0.049(9) 0.024(7) -0.002(6) 0.002(6) 0.000(6)
C49 0.088(11) 0.043(8) 0.021(7) -0.007(6) 0.005(7) -0.012(8)
C57 0.069(9) 0.041(8) 0.017(7) 0.007(6) 0.000(6) -0.012(7)
C43 0.104(14) 0.060(11) 0.042(10) 0.022(8) -0.036(10) -0.038(10)
C40 0.093(11) 0.041(8) 0.014(7) -0.007(6) 0.009(7) -0.031(8)
N14 0.097(11) 0.069(9) 0.027(7) 0.001(6) -0.010(7) -0.017(8)
C10 0.060(9) 0.078(11) 0.016(7) 0.013(7) -0.003(7) -0.027(8)
C16 0.057(10) 0.048(9) 0.050(9) -0.003(7) 0.022(8) -0.002(7)
C17 0.075(11) 0.055(10) 0.049(9) 0.010(7) 0.014(8) 0.004(8)
C18 0.081(11) 0.059(11) 0.037(8) 0.010(7) 0.024(8) 0.018(9)
N10 0.092(11) 0.155(16) 0.026(7) 0.014(8) 0.004(7) -0.061(11)
C58 0.061(8) 0.038(8) 0.011(6) -0.008(5) 0.010(6) -0.014(7)
C36 0.049(9) 0.044(9) 0.060(10) 0.001(7) 0.003(7) 0.004(7)
C74 0.089(12) 0.025(8) 0.069(11) 0.007(7) 0.049(10) 0.018(8)
C23 0.049(9) 0.083(12) 0.030(8) 0.012(7) 0.013(6) 0.012(8)
N32 0.044(7) 0.065(9) 0.047(7) 0.000(6) 0.020(5) 0.006(6)
C31 0.060(9) 0.026(7) 0.050(9) -0.005(7) -0.008(7) -0.011(6)
C51 0.071(10) 0.068(10) 0.021(7) -0.010(7) 0.020(7) -0.009(8)
C25 0.054(9) 0.034(8) 0.041(8) -0.003(6) 0.013(7) 0.015(7)
C34 0.079(10) 0.046(9) 0.015(6) -0.004(6) 0.010(6) -0.018(7)
C65 0.071(10) 0.059(10) 0.017(7) 0.010(6) 0.012(6) 0.022(8)
C71 0.095(14) 0.123(19) 0.056(11) 0.030(12) 0.013(10) 0.024(14)
C44 0.074(10) 0.029(8) 0.035(8) 0.013(6) -0.010(7) -0.020(7)
C67 0.042(9) 0.129(16) 0.027(8) -0.011(9) 0.013(6) -0.025(9)
C63 0.102(13) 0.088(14) 0.019(7) -0.001(8) 0.024(8) -0.004(11)
C52 0.056(9) 0.051(9) 0.037(8) -0.006(7) 0.020(6) -0.001(7)
C68 0.042(8) 0.140(15) 0.009(6) -0.004(8) 0.009(6) 0.017(9)
C33 0.084(11) 0.043(9) 0.027(7) -0.009(6) 0.029(7) -0.012(7)
C69 0.070(12) 0.19(2) 0.045(10) -0.005(12) 0.010(9) -0.001(13)
C39 0.120(14) 0.068(11) 0.047(9) -0.029(8) 0.054(10) -0.049(10)
N6 0.081(9) 0.038(7) 0.064(9) 0.009(6) -0.029(7) -0.009(7)
C29 0.045(9) 0.070(11) 0.023(7) 0.011(7) 0.001(6) -0.002(8)
C37 0.072(10) 0.039(9) 0.065(10) -0.006(8) 0.035(8) -0.006(8)
C72 0.088(15) 0.061(13) 0.125(19) 0.048(12) 0.026(14) 0.033(11)
C60 0.21(2) 0.043(11) 0.071(13) -0.027(9) 0.059(14) -0.018(13)
C62 0.066(11) 0.15(2) 0.028(9) -0.011(10) 0.006(8) -0.033(12)
C12 0.050(8) 0.040(8) 0.026(7) 0.012(6) 0.015(6) 0.009(6)
C48 0.052(9) 0.071(11) 0.032(8) -0.001(7) 0.002(6) 0.006(7)
C41 0.132(16) 0.063(11) 0.016(8) -0.005(7) 0.010(9) -0.059(12)
C19 0.044(8) 0.059(11) 0.057(10) 0.000(8) -0.003(7) 0.016(7)
C42 0.137(17) 0.075(13) 0.016(8) 0.020(8) -0.026(10) -0.055(12)
C20 0.083(13) 0.094(15) 0.034(9) 0.019(9) -0.009(8) 0.011(11)
C13 0.074(10) 0.040(8) 0.026(7) 0.013(6) 0.025(7) 0.002(7)
C15 0.080(12) 0.058(11) 0.100(15) -0.004(10) -0.009(10) -0.013(9)
C50 0.079(10) 0.058(9) 0.009(6) -0.006(6) 0.010(6) -0.018(8)
C24 0.097(13) 0.068(12) 0.067(11) -0.005(9) 0.021(10) 0.014(10)
C27 0.057(10) 0.084(13) 0.070(11) 0.027(10) 0.014(9) 0.011(10)
C54 0.075(11) 0.062(11) 0.059(10) 0.013(8) 0.029(8) 0.014(8)
C73 0.106(17) 0.082(15) 0.096(16) 0.022(12) 0.046(14) 0.029(12)
C30 0.080(12) 0.053(11) 0.097(14) -0.005(9) -0.007(10) 0.012(9)
O2 0.050(6) 0.095(8) 0.013(4) -0.006(5) 0.010(4) -0.003(5)
N7 0.055(6) 0.024(6) 0.012(5) -0.002(4) 0.008(4) 0.008(5)
N11 0.050(6) 0.035(6) 0.023(5) 0.004(4) 0.014(5) 0.008(5)
O1 0.070(7) 0.072(7) 0.035(5) 0.004(5) 0.022(5) -0.001(6)
O3 0.083(7) 0.054(7) 0.058(6) -0.012(5) 0.030(6) -0.007(5)
O4 0.072(7) 0.092(8) 0.033(5) 0.005(5) 0.001(5) -0.012(6)
O5 0.076(7) 0.048(7) 0.081(8) 0.006(6) -0.008(6) -0.004(5)
O6 0.098(9) 0.121(11) 0.043(6) 0.016(6) 0.026(6) 0.050(8)
O7 0.063(7) 0.044(6) 0.129(11) 0.006(7) -0.008(7) -0.002(5)
O8 0.083(8) 0.084(9) 0.089(9) -0.004(7) 0.017(7) -0.012(7)
O9 0.076(9) 0.093(10) 0.156(14) 0.035(10) 0.024(9) 0.000(7)
O10 0.091(8) 0.053(7) 0.077(8) -0.005(6) 0.002(6) -0.011(6)
O11 0.070(8) 0.177(14) 0.043(7) -0.017(8) 0.005(6) -0.006(8)
O12 0.078(8) 0.053(7) 0.178(14) -0.005(8) 0.071(9) -0.003(6)
O13 0.102(10) 0.120(12) 0.109(11) 0.016(9) -0.026(9) -0.003(9)
O14 0.085(9) 0.073(9) 0.193(17) 0.035(10) 0.018(10) 0.003(7)
O15 0.127(12) 0.134(14) 0.098(11) -0.005(10) 0.019(9) 0.022(10)
O16 0.191(18) 0.076(11) 0.22(2) 0.000(12) 0.114(16) 0.025(11)
O18 0.114(12) 0.150(15) 0.109(12) -0.009(11) -0.005(9) 0.005(11)
O19 0.131(14) 0.100(13) 0.24(2) -0.034(14) -0.009(14) 0.027(11)
O20 0.093(15) 0.038(11) 0.032(10) 0.018(8) 0.010(10) 0.013(10)
O21 0.097(11) 0.099(12) 0.24(2) -0.054(13) -0.029(12) 0.004(9)
O22 0.076(14) 0.064(14) 0.062(14) 0.027(11) 0.008(11) 0.021(11)
O23 0.035(11) 0.012(10) 0.22(3) -0.039(13) -0.005(14) 0.003(8)
O24 0.075(15) 0.098(18) 0.054(13) 0.017(13) -0.013(11) -0.030(13)
O25 0.128(19) 0.041(12) 0.036(11) 0.013(9) 0.005(11) -0.027(12)
O26 0.076(16) 0.12(2) 0.065(15) 0.005(14) 0.034(12) 0.018(14)
O27 0.10(2) 0.068(16) 0.09(2) -0.010(14) -0.001(15) -0.014(14)
O28 0.12(2) 0.20(3) 0.041(13) 0.033(17) 0.032(14) 0.09(2)
O29 0.090(19) 0.23(4) 0.048(15) -0.029(19) -0.007(13) -0.06(2)
O32 0.12(3) 0.07(2) 0.39(7) -0.07(3) -0.14(4) 0.014(19)
O30 0.47(9) 0.40(8) 0.99(19) 0.60(12) 0.63(12) 0.40(8)
O31 0.034(15) 0.12(3) 0.52(9) 0.05(4) 0.03(3) -0.032(16)

loop_
_atom_type_symbol
_atom_type_description
_atom_type_scat_dispersion_real
_atom_type_scat_dispersion_imag
_atom_type_scat_source
C C 0.0033 0.0016 'International Tables Vol C Tables 4.2.6.8 and 6.1.1.4'
H H 0.0000 0.0000 'International Tables Vol C Tables 4.2.6.8 and 6.1.1.4'
N N 0.0061 0.0033 'International Tables Vol C Tables 4.2.6.8 and 6.1.1.4'
O O 0.0106 0.0060 'International Tables Vol C Tables 4.2.6.8 and 6.1.1.4'
Mn Mn 0.3368 0.7283 'International Tables Vol C Tables 4.2.6.8 and 6.1.1.4'
Mo Mo -1.6832 0.6857 'International Tables Vol C Tables 4.2.6.8 and 6.1.1.4'

loop_
_geom_angle_atom_site_label_1
_geom_angle_atom_site_label_2
_geom_angle_atom_site_label_3
_geom_angle
_geom_angle_site_symmetry_1
_geom_angle_site_symmetry_3
C1 Mo1 C4 90.0(4) . .
C1 Mo1 C7 92.1(4) . .
C4 Mo1 C7 143.3(4) . .
C1 Mo1 C5 174.8(4) . .
C4 Mo1 C5 95.2(4) . .
C7 Mo1 C5 84.1(4) . .
C1 Mo1 C2 87.5(5) . .
C4 Mo1 C2 144.4(4) . .
C7 Mo1 C2 72.3(4) . .
C5 Mo1 C2 88.0(5) . .
C1 Mo1 C6 97.8(5) . .
C4 Mo1 C6 71.6(5) . .
C7 Mo1 C6 71.8(4) . .
C5 Mo1 C6 84.4(5) . .
C2 Mo1 C6 143.9(5) . .
C1 Mo1 C3 86.6(4) . .
C4 Mo1 C3 72.4(4) . .
C7 Mo1 C3 144.3(4) . .
C5 Mo1 C3 94.5(4) . .
C2 Mo1 C3 72.1(4) . .
C6 Mo1 C3 143.7(4) . .
C10 Mo2 C13 114.5(6) . .
C10 Mo2 C12 77.6(5) . .
C13 Mo2 C12 71.7(5) . .
C10 Mo2 C11 92.1(5) . .
C13 Mo2 C11 130.0(4) . .
C12 Mo2 C11 74.1(4) . .
C10 Mo2 C8 86.6(5) . .
C13 Mo2 C8 74.3(4) . .
C12 Mo2 C8 131.7(4) . .
C11 Mo2 C8 152.7(4) . .
C10 Mo2 C14 165.9(5) . .
C13 Mo2 C14 78.1(5) . .
C12 Mo2 C14 113.6(5) . .
C11 Mo2 C14 83.4(4) . .
C8 Mo2 C14 91.3(4) . .
C10 Mo2 C9 84.6(5) . .
C13 Mo2 C9 144.5(5) . .
C12 Mo2 C9 143.6(5) . .
C11 Mo2 C9 75.2(4) . .
C8 Mo2 C9 77.5(4) . .
C14 Mo2 C9 81.4(5) . .
N7 Mn2 N20 88.2(3) 2_545 .
N7 Mn2 N3 176.8(4) 2_545 .
N20 Mn2 N3 94.8(3) . .
N7 Mn2 N24 87.6(3) 2_545 .
N20 Mn2 N24 70.4(4) . .
N3 Mn2 N24 92.2(3) . .
N7 Mn2 N21 92.0(4) 2_545 .
N20 Mn2 N21 69.1(4) . .
N3 Mn2 N21 90.2(4) . .
N24 Mn2 N21 139.5(4) . .
N7 Mn2 N22 84.0(3) 2_545 .
N20 Mn2 N22 139.9(4) . .
N3 Mn2 N22 94.5(3) . .
N24 Mn2 N22 147.9(4) . .
N21 Mn2 N22 71.9(4) . .
N7 Mn2 N23 90.8(4) 2_545 .
N20 Mn2 N23 143.4(4) . .
N3 Mn2 N23 86.1(4) . .
N24 Mn2 N23 73.0(4) . .
N21 Mn2 N23 147.5(4) . .
N22 Mn2 N23 76.2(4) . .
N11 Mn3 N8 176.7(4) 2_656 .
N11 Mn3 N25 90.7(3) 2_656 .
N8 Mn3 N25 92.3(3) . .
N11 Mn3 N29 90.2(3) 2_656 .
N8 Mn3 N29 89.7(3) . .
N25 Mn3 N29 70.6(3) . .
N11 Mn3 N27 80.3(4) 2_656 .
N8 Mn3 N27 98.1(4) . .
N25 Mn3 N27 140.2(4) . .
N29 Mn3 N27 147.2(4) . .
N11 Mn3 N28 92.4(4) 2_656 .
N8 Mn3 N28 84.4(4) . .
N25 Mn3 N28 143.6(4) . .
N29 Mn3 N28 73.2(3) . .
N27 Mn3 N28 75.9(4) . .
N11 Mn3 N26 89.6(4) 2_656 .
N8 Mn3 N26 92.6(4) . .
N25 Mn3 N26 69.2(4) . .
N29 Mn3 N26 139.7(3) . .
N27 Mn3 N26 72.1(4) . .
N28 Mn3 N26 147.0(4) . .
N19 Mn1 N1 95.8(4) . .
N19 Mn1 N15 70.7(5) . .
N1 Mn1 N15 96.3(4) . .
N19 Mn1 O1 93.3(4) . .
N1 Mn1 O1 170.6(4) . .
N15 Mn1 O1 84.4(4) . .
N19 Mn1 N18 75.7(5) . .
N1 Mn1 N18 97.3(4) . .
N15 Mn1 N18 144.7(5) . .
O1 Mn1 N18 87.3(4) . .
N19 Mn1 N17 149.6(5) . .
N1 Mn1 N17 81.6(4) . .
N15 Mn1 N17 139.7(5) . .
O1 Mn1 N17 91.8(4) . .
N18 Mn1 N17 74.7(5) . .
N19 Mn1 N16 137.6(4) . .
N1 Mn1 N16 89.7(4) . .
N15 Mn1 N16 66.9(5) . .
O1 Mn1 N16 81.9(4) . .
N18 Mn1 N16 145.3(5) . .
N17 Mn1 N16 72.8(4) . .
N13 Mn4 N30 92.8(4) . .
N13 Mn4 N34 93.6(5) . .
N30 Mn4 N34 72.3(5) . .
N13 Mn4 O2 175.7(4) . .
N30 Mn4 O2 83.5(4) . .
N34 Mn4 O2 83.3(4) . .
N13 Mn4 N32 95.2(4) . .
N30 Mn4 N32 138.9(5) . .
N34 Mn4 N32 146.8(5) . .
O2 Mn4 N32 89.1(4) . .
N13 Mn4 N33 87.9(4) . .
N30 Mn4 N33 144.6(5) . .
N34 Mn4 N33 72.3(4) . .
O2 Mn4 N33 93.9(4) . .
N32 Mn4 N33 76.1(4) . .
N13 Mn4 N31 91.3(4) . .
N30 Mn4 N31 69.1(5) . .
N34 Mn4 N31 141.3(5) . .
O2 Mn4 N31 89.4(4) . .
N32 Mn4 N31 70.5(5) . .
N33 Mn4 N31 146.3(5) . .
C33 N22 C34 115.5(10) . .
C33 N22 Mn2 107.0(7) . .
C34 N22 Mn2 107.6(7) . .
C55 N25 C59 121.3(10) . .
C55 N25 Mn3 120.4(8) . .
C59 N25 Mn3 118.3(8) . .
C66 N33 C65 116.2(10) . .
C66 N33 Mn4 109.2(9) . .
C65 N33 Mn4 106.9(8) . .
C8 N8 Mn3 143.3(9) . .
C44 N20 C40 121.0(12) . .
C44 N20 Mn2 120.3(8) . .
C40 N20 Mn2 118.6(10) . .
C51 N27 C50 117.2(10) . .
C51 N27 Mn3 108.7(7) . .
C50 N27 Mn3 107.8(8) . .
C3 N3 Mn2 160.5(9) . .
C29 N15 C25 118.6(13) . .
C29 N15 Mn1 123.7(11) . .
C25 N15 Mn1 117.6(9) . .
C70 N30 C74 124.8(14) . .
C70 N30 Mn4 116.5(11) . .
C74 N30 Mn4 118.7(11) . .
N25 C55 C56 121.4(11) . .
N25 C55 C53 114.4(10) . .
C56 C55 C53 124.2(12) . .
C23 N19 C22 123.6(13) . .
C23 N19 Mn1 120.0(11) . .
C22 N19 Mn1 115.1(10) . .
C1 N1 Mn1 137.2(9) . .
N25 C59 C58 120.1(12) . .
N25 C59 C46 114.6(10) . .
C58 C59 C46 125.3(11) . .
N3 C3 Mo1 176.2(10) . .
N8 C8 Mo2 176.7(10) . .
C48 N28 C49 116.4(11) . .
C48 N28 Mn3 106.4(8) . .
C49 N28 Mn3 108.2(9) . .
C68 N34 C67 124.9(13) . .
C68 N34 Mn4 116.4(11) . .
C67 N34 Mn4 118.3(9) . .
C13 N13 Mn4 151.6(10) . .
N32 C64 C65 109.3(11) . .
C16 N16 C17 125.5(13) . .
C16 N16 Mn1 120.9(10) . .
C17 N16 Mn1 113.2(9) . .
C31 N21 C32 122.6(12) . .
C31 N21 Mn2 120.9(9) . .
C32 N21 Mn2 116.1(9) . .
N1 C1 Mo1 176.2(9) . .
C36 N23 C35 114.4(11) . .
C36 N23 Mn2 106.7(8) . .
C35 N23 Mn2 107.4(8) . .
C46 N29 C47 121.9(10) . .
C46 N29 Mn3 120.0(8) . .
C47 N29 Mn3 116.9(7) . .
C20 N18 C21 115.8(12) . .
C20 N18 Mn1 108.6(10) . .
C21 N18 Mn1 107.1(9) . .
C61 N31 C62 123.4(16) . .
C61 N31 Mn4 119.1(12) . .
C62 N31 Mn4 116.8(12) . .
C18 N17 C19 117.0(12) . .
C18 N17 Mn1 111.3(9) . .
C19 N17 Mn1 109.3(9) . .
N24 C38 C40 116.2(11) . .
N24 C38 C39 124.4(16) . .
C40 C38 C39 119.4(14) . .
C34 C35 N23 108.1(10) . .
N26 C53 C55 115.8(11) . .
N26 C53 C54 125.0(12) . .
C55 C53 C54 119.2(11) . .
N7 C7 Mo1 175.1(9) . .
N11 C11 Mo2 176.9(10) . .
N5 C5 Mo1 173.0(10) . .
C29 C28 C27 117.7(14) . .
N14 C14 Mo2 176.1(13) . .
N29 C46 C59 115.2(10) . .
N29 C46 C45 123.7(12) . .
C59 C46 C45 121.1(11) . .
N30 C70 C71 121.9(17) . .
N30 C70 C68 119.9(14) . .
C71 C70 C68 118.1(16) . .
N9 C9 Mo2 176.5(10) . .
N2 C2 Mo1 179.3(12) . .
N6 C6 Mo1 175.3(14) . .
C38 N24 C37 124.6(12) . .
C38 N24 Mn2 119.3(10) . .
C37 N24 Mn2 116.0(8) . .
N4 C4 Mo1 175.9(11) . .
C53 N26 C52 122.1(11) . .
C53 N26 Mn3 117.8(8) . .
C52 N26 Mn3 116.1(8) . .
C57 C56 C55 117.3(12) . .
N18 C21 C22 108.7(11) . .
N33 C66 C67 107.4(11) . .
N31 C61 C74 116.1(16) . .
N31 C61 C60 125.7(19) . .
C74 C61 C60 118.2(18) . .
N19 C22 C21 111.2(12) . .
N21 C32 C33 108.4(11) . .
C25 C26 C27 115.9(14) . .
N29 C47 C48 107.6(11) . .
N28 C49 C50 109.0(11) . .
C56 C57 C58 121.9(11) . .
C42 C43 C44 117.8(18) . .
N20 C40 C41 121.1(17) . .
N20 C40 C38 115.4(11) . .
C41 C40 C38 123.4(15) . .
N10 C10 Mo2 177.7(13) . .
N16 C16 C15 124.9(14) . .
N16 C16 C29 115.8(13) . .
C15 C16 C29 119.3(14) . .
N16 C17 C18 110.8(13) . .
N17 C18 C17 110.1(12) . .
C57 C58 C59 117.9(12) . .
N23 C36 C37 108.8(11) . .
N30 C74 C73 117.5(18) . .
N30 C74 C61 116.4(14) . .
C73 C74 C61 125.9(18) . .
N19 C23 C25 117.0(14) . .
N19 C23 C24 124.6(15) . .
C25 C23 C24 118.4(13) . .
C64 N32 C63 115.2(12) . .
C64 N32 Mn4 108.0(9) . .
C63 N32 Mn4 108.5(9) . .
N21 C31 C44 114.6(12) . .
N21 C31 C30 125.3(15) . .
C44 C31 C30 120.0(14) . .
N27 C51 C52 110.8(11) . .
N15 C25 C26 123.1(14) . .
N15 C25 C23 113.9(12) . .
C26 C25 C23 122.9(13) . .
C35 C34 N22 108.5(10) . .
N33 C65 C64 109.9(10) . .
C72 C71 C70 113.7(19) . .
N20 C44 C43 120.9(16) . .
N20 C44 C31 114.9(11) . .
C43 C44 C31 124.2(16) . .
N34 C67 C66 108.4(12) . .
C62 C63 N32 109.9(14) . .
N26 C52 C51 107.4(11) . .
N34 C68 C69 121.6(19) . .
N34 C68 C70 113.8(13) . .
C69 C68 C70 124.5(17) . .
N22 C33 C32 108.3(11) . .
N15 C29 C28 125.0(15) . .
N15 C29 C16 112.4(13) . .
C28 C29 C16 122.5(14) . .
N24 C37 C36 108.8(11) . .
C73 C72 C71 125.0(18) . .
C63 C62 N31 107.1(15) . .
N12 C12 Mo2 176.6(11) . .
N28 C48 C47 110.3(11) . .
C42 C41 C40 117.6(17) . .
N17 C19 C20 110.7(12) . .
C41 C42 C43 121.7(14) . .
N18 C20 C19 112.5(15) . .
N13 C13 Mo2 175.3(13) . .
N27 C50 C49 109.7(10) . .
C28 C27 C26 119.6(14) . .
C72 C73 C74 117(2) . .
C7 N7 Mn2 150.7(8) . 2
C11 N11 Mn3 162.8(9) . 2_646

loop_
_geom_bond_atom_site_label_1
_geom_bond_atom_site_label_2
_geom_bond_distance
_geom_bond_site_symmetry_2
Mo1 C1 2.111(13) .
Mo1 C4 2.133(14) .
Mo1 C7 2.133(12) .
Mo1 C5 2.149(14) .
Mo1 C2 2.165(14) .
Mo1 C6 2.166(15) .
Mo1 C3 2.175(13) .
Mo2 C10 2.087(14) .
Mo2 C13 2.093(14) .
Mo2 C12 2.101(14) .
Mo2 C11 2.134(12) .
Mo2 C8 2.151(14) .
Mo2 C14 2.166(15) .
Mo2 C9 2.190(13) .
Mn2 N7 2.225(9) 2_545
Mn2 N20 2.245(10) .
Mn2 N3 2.260(11) .
Mn2 N24 2.280(10) .
Mn2 N21 2.286(11) .
Mn2 N22 2.287(9) .
Mn2 N23 2.298(10) .
Mn3 N11 2.209(10) 2_656
Mn3 N8 2.238(11) .
Mn3 N25 2.239(9) .
Mn3 N29 2.252(10) .
Mn3 N27 2.312(10) .
Mn3 N28 2.317(11) .
Mn3 N26 2.317(11) .
Mn1 N19 2.234(12) .
Mn1 N1 2.237(10) .
Mn1 N15 2.264(12) .
Mn1 O1 2.265(9) .
Mn1 N18 2.289(11) .
Mn1 N17 2.309(12) .
Mn1 N16 2.346(12) .
Mn4 N13 2.170(11) .
Mn4 N30 2.242(13) .
Mn4 N34 2.261(12) .
Mn4 O2 2.266(8) .
Mn4 N32 2.295(12) .
Mn4 N33 2.318(11) .
Mn4 N31 2.341(12) .
N22 C33 1.464(17) .
N22 C34 1.493(17) .
N25 C55 1.319(15) .
N25 C59 1.347(15) .
N33 C66 1.450(17) .
N33 C65 1.479(16) .
N8 C8 1.139(15) .
N20 C44 1.321(18) .
N20 C40 1.341(17) .
N27 C51 1.442(17) .
N27 C50 1.458(17) .
N3 C3 1.120(14) .
N15 C29 1.286(18) .
N15 C25 1.342(17) .
N30 C70 1.254(18) .
N30 C74 1.350(19) .
C55 C56 1.392(17) .
C55 C53 1.474(17) .
N19 C23 1.258(17) .
N19 C22 1.461(18) .
N12 C12 1.158(16) .
N1 C1 1.175(15) .
C59 C58 1.387(16) .
C59 C46 1.486(17) .
N28 C48 1.452(17) .
N28 C49 1.476(16) .
N34 C68 1.324(19) .
N34 C67 1.43(2) .
N13 C13 1.181(16) .
N4 C4 1.164(16) .
C64 N32 1.422(18) .
C64 C65 1.49(2) .
N16 C16 1.230(17) .
N16 C17 1.462(19) .
N2 C2 1.141(16) .
N21 C31 1.271(17) .
N21 C32 1.451(17) .
N23 C36 1.466(17) .
N23 C35 1.472(16) .
N29 C46 1.272(15) .
N29 C47 1.442(15) .
N18 C20 1.39(2) .
N18 C21 1.493(19) .
N31 C61 1.25(2) .
N31 C62 1.46(2) .
N17 C18 1.419(19) .
N17 C19 1.424(18) .
C38 N24 1.282(17) .
C38 C40 1.47(2) .
C38 C39 1.509(19) .
C35 C34 1.466(19) .
N9 C9 1.147(15) .
C53 N26 1.268(15) .
C53 C54 1.495(19) .
C7 N7 1.150(13) .
N5 C5 1.155(16) .
C11 N11 1.143(14) .
C28 C29 1.342(19) .
C28 C27 1.39(2) .
C14 N14 1.140(17) .
C46 C45 1.502(17) .
C70 C71 1.44(2) .
C70 C68 1.49(2) .
C6 N6 1.149(17) .
N24 C37 1.421(18) .
N26 C52 1.450(16) .
C56 C57 1.364(18) .
C21 C22 1.54(2) .
C66 C67 1.56(2) .
C61 C74 1.45(2) .
C61 C60 1.49(2) .
C32 C33 1.49(2) .
C26 C25 1.382(19) .
C26 C27 1.41(2) .
C47 C48 1.499(18) .
C49 C50 1.48(2) .
C57 C58 1.373(18) .
C43 C42 1.37(3) .
C43 C44 1.39(2) .
C40 C41 1.38(2) .
C10 N10 1.149(18) .
C16 C15 1.48(2) .
C16 C29 1.52(2) .
C17 C18 1.51(2) .
C36 C37 1.51(2) .
C74 C73 1.42(2) .
C23 C25 1.48(2) .
C23 C24 1.51(2) .
N32 C63 1.49(2) .
C31 C44 1.48(2) .
C31 C30 1.50(2) .
C51 C52 1.494(19) .
C71 C72 1.36(3) .
C63 C62 1.45(3) .
C68 C69 1.44(2) .
C72 C73 1.36(3) .
C41 C42 1.36(3) .
C19 C20 1.45(2) .
N7 Mn2 2.225(9) 2
N11 Mn3 2.209(10) 2_646
